data_7109900
loop_
_publ_author_name
'Joseph W. Nugent'
'Hyunjung Lee'
'Hee-Seung Lee'
'Joseph H. Reibenspies'
'Robert D. Hancock'

_publ_section_title
;
 Mechanism of chelation enhanced fluorescence in complexes of cadmium(II),
 and a possible new type of anion sensor
;
_journal_name_full Chem.Commun.
_journal_page_first 9749
_journal_paper_doi 10.1039/c3cc45829f
_journal_volume 49
_journal_year 2013
_chemical_formula_sum 'C27 H23 Cd N5 O6'
_chemical_formula_weight 625.90
_chemical_name_systematic
;
 ?
;
_space_group_crystal_system monoclinic
_space_group_IT_number 14
_space_group_name_Hall '-P 2yn'
_space_group_name_H-M_alt 'P 1 21/n 1'
_symmetry_space_group_name_Hall '-P 2yn'
_symmetry_space_group_name_H-M 'P 1 21/n 1'
_atom_sites_solution_hydrogens geom
_audit_creation_method SHELXL-2013
_cell_angle_alpha 90
_cell_angle_beta 94.867(9)
_cell_angle_gamma 90
_cell_formula_units_Z 4
_cell_length_a 13.613(5)
_cell_length_b 11.143(4)
_cell_length_c 16.466(6)
_cell_measurement_temperature 140(2)
_cell_volume 2488.7(16)
_computing_cell_refinement 'APEXII (Bruker, 2012a)'
_computing_data_collection 'APEXII (Bruker, 2012a)'
_computing_data_reduction 'SAINT (Bruker, 2012b)'
_computing_molecular_graphics 'X-Seed (Barbour, 2001)'
_computing_publication_material 'Ciftab (Sheldrick, 2008)'
_computing_structure_refinement 'SHELXL-2013 (Sheldrick, 2013)'
_computing_structure_solution 'SHELXS (Sheldrick 2008)'
_diffrn_ambient_temperature 140(2)
_diffrn_measured_fraction_theta_full 0.998
_diffrn_measured_fraction_theta_max 0.967
_diffrn_measurement_method 'phi and omega scans'
_diffrn_radiation_type MoK\a
_diffrn_radiation_wavelength 0.71073
_diffrn_reflns_av_R_equivalents 0.0383
_diffrn_reflns_av_unetI/netI 0.0157
_diffrn_reflns_Laue_measured_fraction_full 0.998
_diffrn_reflns_Laue_measured_fraction_max 0.967
_diffrn_reflns_limit_h_max 20
_diffrn_reflns_limit_h_min -20
_diffrn_reflns_limit_k_max 16
_diffrn_reflns_limit_k_min -16
_diffrn_reflns_limit_l_max 24
_diffrn_reflns_limit_l_min -24
_diffrn_reflns_number 138625
_diffrn_reflns_point_group_measured_fraction_full 0.998
_diffrn_reflns_point_group_measured_fraction_max 0.967
_diffrn_reflns_theta_full 25.242
_diffrn_reflns_theta_max 31.977
_diffrn_reflns_theta_min 2.028
_exptl_absorpt_coefficient_mu 0.932
_exptl_absorpt_correction_T_max 0.9368
_exptl_absorpt_correction_T_min 0.8340
_exptl_absorpt_correction_type multi-scan
_exptl_absorpt_process_details
;
SADABS-2009/1 (Bruker,2009) was employed for absorption correction.
wR2(int) was   0.0600 before and   0.0522 after correction.
The ratio of minimum to maximum transmission factors was   0.8903.
The \l/2 correction factor of 0.0015 was applied.
;
_exptl_crystal_colour 'colorless '
_exptl_crystal_density_diffrn 1.670
_exptl_crystal_description 'block     '
_exptl_crystal_F_000 1264
_exptl_crystal_size_max 0.169
_exptl_crystal_size_mid 0.167
_exptl_crystal_size_min 0.159
_refine_diff_density_max 0.528
_refine_diff_density_min -0.461
_refine_diff_density_rms 0.062
_refine_ls_extinction_method none
_refine_ls_goodness_of_fit_ref 1.050
_refine_ls_hydrogen_treatment constr
_refine_ls_matrix_type full
_refine_ls_number_parameters 352
_refine_ls_number_reflns 8347
_refine_ls_number_restraints 0
_refine_ls_restrained_S_all 1.050
_refine_ls_R_factor_all 0.0274
_refine_ls_R_factor_gt 0.0226
_refine_ls_shift/su_max 0.002
_refine_ls_shift/su_mean 0.000
_refine_ls_structure_factor_coef Fsqd
_refine_ls_weighting_details 'w=1/[\s^2^(Fo^2^)+(0.0284P)^2^+1.0156P] where P=(Fo^2^+2Fc^2^)/3'
_refine_ls_weighting_scheme calc
_refine_ls_wR_factor_gt 0.0558
_refine_ls_wR_factor_ref 0.0582
_reflns_Friedel_coverage 0.000
_reflns_number_gt 7359
_reflns_number_total 8347
_reflns_threshold_expression 'I > 2\s(I)'
_cod_data_source_file c3cc45829f.txt
_cod_data_source_block rh97
_cod_original_cell_volume 2488.7(15)
_cod_database_code 7109900
_shelx_space_group_comment
;
The symmetry employed for this shelxl refinement is uniquely defined
by the following loop, which should always be used as a source of
symmetry information in preference to the above space-group names.
They are only intended as comments.
;
_shelx_estimated_absorpt_t_min 0.858
_shelx_estimated_absorpt_t_max 0.866
_shelxl_version_number 2013-4

loop_
_space_group_symop_operation_xyz
'x, y, z'
'-x+1/2, y+1/2, -z+1/2'
'-x, -y, -z'
'x-1/2, -y-1/2, z-1/2'

loop_
_atom_site_label
_atom_site_type_symbol
_atom_site_fract_x
_atom_site_fract_y
_atom_site_fract_z
_atom_site_U_iso_or_equiv
_atom_site_adp_type
_atom_site_occupancy
_atom_site_site_symmetry_order
_atom_site_calc_flag
_atom_site_refinement_flags_posn
_atom_site_refinement_flags_adp
Cd1 Cd 0.39151(2) 0.62183(2) 0.23644(2) 0.02019(3) Uani 1 1 d . .
O1 O 0.54203(7) 0.73373(9) 0.29759(6) 0.0312(2) Uani 1 1 d . .
O2 O 0.41548(7) 0.83090(10) 0.24325(6) 0.0292(2) Uani 1 1 d . .
O3 O 0.52935(9) 0.92565(11) 0.31918(8) 0.0443(3) Uani 1 1 d . .
O4 O 0.36617(9) 0.67644(11) 0.38405(7) 0.0394(2) Uani 1 1 d . .
O5 O 0.25563(8) 0.56931(10) 0.31538(6) 0.0331(2) Uani 1 1 d . .
O6 O 0.24201(8) 0.60704(11) 0.44376(6) 0.0377(3) Uani 1 1 d . .
N1 N 0.27794(7) 0.68095(9) 0.12627(6) 0.02068(19) Uani 1 1 d . .
N2 N 0.33758(7) 0.44302(9) 0.15755(6) 0.01839(17) Uani 1 1 d . .
N3 N 0.46799(8) 0.45832(10) 0.30076(6) 0.0239(2) Uani 1 1 d . .
N4 N 0.49700(8) 0.83230(10) 0.28755(7) 0.0254(2) Uani 1 1 d . .
N5 N 0.28779(9) 0.61743(10) 0.38254(7) 0.0273(2) Uani 1 1 d . .
C1 C 0.22326(9) 0.59163(11) 0.09030(7) 0.0206(2) Uani 1 1 d . .
C2 C 0.15771(10) 0.61169(12) 0.02230(8) 0.0270(3) Uani 1 1 d . .
H2 H 0.1204 0.5473 -0.0023 0.032 Uiso 1 1 calc R U
C3 C 0.14729(11) 0.72704(14) -0.00927(8) 0.0343(3) Uani 1 1 d . .
H3 H 0.1022 0.7428 -0.0553 0.041 Uiso 1 1 calc R U
C4 C 0.20374(11) 0.81866(13) 0.02740(8) 0.0310(3) Uani 1 1 d . .
H4 H 0.1982 0.8982 0.0068 0.037 Uiso 1 1 calc R U
C5 C 0.26848(10) 0.79236(12) 0.09454(8) 0.0245(2) Uani 1 1 d . .
H5 H 0.3077 0.8552 0.1192 0.029 Uiso 1 1 calc R U
C6 C 0.23326(8) 0.46959(11) 0.12984(7) 0.0208(2) Uani 1 1 d . .
H6A H 0.1929 0.4668 0.1771 0.025 Uiso 1 1 calc R U
H6B H 0.2080 0.4076 0.0904 0.025 Uiso 1 1 calc R U
C7 C 0.34303(9) 0.34443(11) 0.21778(8) 0.0223(2) Uani 1 1 d . .
H7A H 0.3435 0.2670 0.1884 0.027 Uiso 1 1 calc R U
H7B H 0.2830 0.3464 0.2478 0.027 Uiso 1 1 calc R U
C8 C 0.43268(9) 0.35010(11) 0.27857(7) 0.0216(2) Uani 1 1 d . .
C9 C 0.47117(10) 0.24472(12) 0.31468(8) 0.0281(3) Uani 1 1 d . .
H9 H 0.4469 0.1685 0.2967 0.034 Uiso 1 1 calc R U
C10 C 0.54536(11) 0.25385(14) 0.37709(9) 0.0341(3) Uani 1 1 d . .
H10 H 0.5715 0.1836 0.4035 0.041 Uiso 1 1 calc R U
C11 C 0.58156(12) 0.36587(15) 0.40101(9) 0.0360(3) Uani 1 1 d . .
H11 H 0.6324 0.3739 0.4439 0.043 Uiso 1 1 calc R U
C12 C 0.54148(11) 0.46578(14) 0.36055(9) 0.0322(3) Uani 1 1 d . .
H12 H 0.5669 0.5427 0.3757 0.039 Uiso 1 1 calc R U
C13 C 0.39121(9) 0.41141(11) 0.08482(7) 0.0206(2) Uani 1 1 d . .
H13A H 0.3795 0.4750 0.0431 0.025 Uiso 1 1 calc R U
H13B H 0.3641 0.3355 0.0611 0.025 Uiso 1 1 calc R U
C14 C 0.50110(9) 0.39724(11) 0.10521(7) 0.0204(2) Uani 1 1 d . .
C15 C 0.54468(9) 0.28258(12) 0.11694(8) 0.0233(2) Uani 1 1 d . .
C16 C 0.49117(11) 0.17243(13) 0.10405(10) 0.0325(3) Uani 1 1 d . .
H16 H 0.4235 0.1750 0.0845 0.039 Uiso 1 1 calc R U
C17 C 0.53552(13) 0.06400(15) 0.11937(13) 0.0444(4) Uani 1 1 d . .
H17 H 0.4980 -0.0075 0.1112 0.053 Uiso 1 1 calc R U
C18 C 0.63707(14) 0.05642(16) 0.14742(13) 0.0483(4) Uani 1 1 d . .
H18 H 0.6667 -0.0197 0.1585 0.058 Uiso 1 1 calc R U
C19 C 0.69143(11) 0.15749(15) 0.15834(10) 0.0362(3) Uani 1 1 d . .
H19 H 0.7595 0.1515 0.1760 0.043 Uiso 1 1 calc R U
C20 C 0.64812(10) 0.27334(13) 0.14377(8) 0.0265(2) Uani 1 1 d . .
C21 C 0.70487(10) 0.37709(13) 0.15544(8) 0.0275(3) Uani 1 1 d . .
H21 H 0.7725 0.3706 0.1744 0.033 Uiso 1 1 calc R U
C22 C 0.66377(9) 0.49040(13) 0.13967(8) 0.0250(2) Uani 1 1 d . .
C23 C 0.72389(11) 0.59545(15) 0.14723(10) 0.0337(3) Uani 1 1 d . .
H23 H 0.7922 0.5879 0.1638 0.040 Uiso 1 1 calc R U
C24 C 0.68499(12) 0.70610(15) 0.13109(11) 0.0387(3) Uani 1 1 d . .
H24 H 0.7259 0.7752 0.1369 0.046 Uiso 1 1 calc R U
C25 C 0.58317(11) 0.71831(13) 0.10558(9) 0.0329(3) Uani 1 1 d . .
H25 H 0.5565 0.7958 0.0938 0.040 Uiso 1 1 calc R U
C26 C 0.52295(10) 0.61976(11) 0.09775(8) 0.0251(2) Uani 1 1 d . .
H26 H 0.4550 0.6302 0.0810 0.030 Uiso 1 1 calc R U
C27 C 0.56030(9) 0.50136(11) 0.11433(7) 0.0210(2) Uani 1 1 d . .

loop_
_atom_site_aniso_label
_atom_site_aniso_U_11
_atom_site_aniso_U_22
_atom_site_aniso_U_33
_atom_site_aniso_U_23
_atom_site_aniso_U_13
_atom_site_aniso_U_12
Cd1 0.02193(5) 0.01994(5) 0.01789(5) -0.00124(3) -0.00302(3) 0.00112(3)
O1 0.0283(5) 0.0326(5) 0.0320(5) 0.0001(4) -0.0009(4) 0.0051(4)
O2 0.0254(4) 0.0314(5) 0.0293(5) 0.0002(4) -0.0071(4) -0.0013(4)
O3 0.0499(7) 0.0306(6) 0.0496(7) -0.0056(5) -0.0126(5) -0.0139(5)
O4 0.0428(6) 0.0367(6) 0.0401(6) -0.0046(5) 0.0118(5) -0.0062(5)
O5 0.0360(5) 0.0392(6) 0.0234(5) -0.0023(4) -0.0007(4) 0.0105(4)
O6 0.0297(5) 0.0611(7) 0.0229(5) 0.0046(4) 0.0061(4) 0.0104(5)
N1 0.0207(4) 0.0226(5) 0.0185(4) -0.0001(4) 0.0002(4) 0.0020(4)
N2 0.0168(4) 0.0206(4) 0.0177(4) 0.0008(3) 0.0008(3) 0.0008(3)
N3 0.0243(5) 0.0255(5) 0.0213(5) -0.0004(4) -0.0029(4) 0.0031(4)
N4 0.0248(5) 0.0272(5) 0.0235(5) -0.0007(4) -0.0016(4) -0.0044(4)
N5 0.0309(6) 0.0290(6) 0.0220(5) 0.0037(4) 0.0033(4) 0.0116(4)
C1 0.0188(5) 0.0248(5) 0.0182(5) -0.0006(4) 0.0009(4) 0.0030(4)
C2 0.0270(6) 0.0309(6) 0.0218(6) -0.0033(5) -0.0057(5) 0.0028(5)
C3 0.0407(8) 0.0379(8) 0.0223(6) 0.0010(5) -0.0095(6) 0.0071(6)
C4 0.0404(7) 0.0290(7) 0.0231(6) 0.0037(5) -0.0014(5) 0.0062(6)
C5 0.0298(6) 0.0227(6) 0.0208(5) 0.0006(4) 0.0013(5) 0.0026(5)
C6 0.0169(5) 0.0227(5) 0.0225(5) -0.0005(4) -0.0004(4) -0.0006(4)
C7 0.0217(5) 0.0213(5) 0.0236(5) 0.0037(4) 0.0001(4) -0.0023(4)
C8 0.0212(5) 0.0245(5) 0.0193(5) 0.0032(4) 0.0031(4) 0.0024(4)
C9 0.0294(6) 0.0260(6) 0.0293(6) 0.0074(5) 0.0049(5) 0.0053(5)
C10 0.0330(7) 0.0385(8) 0.0307(7) 0.0109(6) 0.0022(5) 0.0133(6)
C11 0.0315(7) 0.0470(9) 0.0278(7) 0.0036(6) -0.0076(5) 0.0095(6)
C12 0.0306(6) 0.0354(7) 0.0289(7) -0.0016(5) -0.0081(5) 0.0043(6)
C13 0.0195(5) 0.0240(5) 0.0184(5) -0.0026(4) 0.0014(4) 0.0008(4)
C14 0.0186(5) 0.0253(5) 0.0174(5) -0.0016(4) 0.0024(4) 0.0000(4)
C15 0.0218(5) 0.0257(6) 0.0229(5) -0.0004(4) 0.0044(4) 0.0014(4)
C16 0.0276(6) 0.0261(6) 0.0441(8) -0.0039(6) 0.0043(6) 0.0009(5)
C17 0.0398(8) 0.0256(7) 0.0680(12) -0.0005(7) 0.0064(8) 0.0021(6)
C18 0.0429(9) 0.0315(8) 0.0710(12) 0.0100(8) 0.0073(8) 0.0127(7)
C19 0.0292(7) 0.0372(8) 0.0422(8) 0.0078(6) 0.0027(6) 0.0104(6)
C20 0.0238(6) 0.0310(6) 0.0250(6) 0.0020(5) 0.0034(5) 0.0039(5)
C21 0.0194(5) 0.0376(7) 0.0255(6) 0.0012(5) 0.0010(5) 0.0013(5)
C22 0.0219(5) 0.0315(6) 0.0219(5) -0.0022(5) 0.0034(4) -0.0024(5)
C23 0.0251(6) 0.0390(8) 0.0373(7) -0.0080(6) 0.0050(5) -0.0086(6)
C24 0.0344(7) 0.0334(7) 0.0495(9) -0.0103(6) 0.0098(7) -0.0116(6)
C25 0.0360(7) 0.0256(6) 0.0386(7) -0.0044(5) 0.0113(6) -0.0025(5)
C26 0.0267(6) 0.0263(6) 0.0230(6) -0.0018(4) 0.0070(5) 0.0002(5)
C27 0.0209(5) 0.0256(6) 0.0170(5) -0.0017(4) 0.0047(4) 0.0004(4)

loop_
_atom_type_symbol
_atom_type_description
_atom_type_scat_dispersion_real
_atom_type_scat_dispersion_imag
_atom_type_scat_source
C C 0.0033 0.0016 'International Tables Vol C Tables 4.2.6.8 and 6.1.1.4'
H H 0.0000 0.0000 'International Tables Vol C Tables 4.2.6.8 and 6.1.1.4'
N N 0.0061 0.0033 'International Tables Vol C Tables 4.2.6.8 and 6.1.1.4'
O O 0.0106 0.0060 'International Tables Vol C Tables 4.2.6.8 and 6.1.1.4'
Cd Cd -0.8075 1.2024 'International Tables Vol C Tables 4.2.6.8 and 6.1.1.4'

loop_
_geom_angle_atom_site_label_1
_geom_angle_atom_site_label_2
_geom_angle_atom_site_label_3
_geom_angle
N3 Cd1 O2 134.70(4)
N3 Cd1 N1 143.88(4)
O2 Cd1 N1 80.82(4)
N3 Cd1 O5 84.16(4)
O2 Cd1 O5 108.83(4)
N1 Cd1 O5 89.98(4)
N3 Cd1 N2 72.88(4)
O2 Cd1 N2 149.54(3)
N1 Cd1 N2 71.04(4)
O5 Cd1 N2 83.12(4)
N3 Cd1 O1 83.58(4)
O2 Cd1 O1 52.39(3)
N1 Cd1 O1 128.27(4)
O5 Cd1 O1 122.31(4)
N2 Cd1 O1 143.59(3)
N3 Cd1 O4 81.01(4)
O2 Cd1 O4 75.44(4)
N1 Cd1 O4 121.90(4)
O5 Cd1 O4 51.42(4)
N2 Cd1 O4 129.59(4)
O1 Cd1 O4 71.02(4)
N4 O1 Cd1 90.50(7)
N4 O2 Cd1 98.61(8)
N5 O4 Cd1 92.27(8)
N5 O5 Cd1 98.20(9)
C5 N1 C1 118.54(11)
C5 N1 Cd1 125.86(8)
C1 N1 Cd1 115.46(8)
C7 N2 C6 110.29(9)
C7 N2 C13 111.23(10)
C6 N2 C13 108.66(9)
C7 N2 Cd1 104.62(7)
C6 N2 Cd1 103.65(7)
C13 N2 Cd1 118.03(7)
C8 N3 C12 118.90(12)
C8 N3 Cd1 116.63(8)
C12 N3 Cd1 124.40(10)
O3 N4 O1 121.93(12)
O3 N4 O2 121.08(12)
O1 N4 O2 116.99(11)
O6 N5 O4 121.43(13)
O6 N5 O5 120.64(13)
O4 N5 O5 117.92(12)
N1 C1 C2 121.86(12)
N1 C1 C6 116.69(10)
C2 C1 C6 121.40(11)
C1 C2 C3 119.24(12)
C1 C2 H2 120.4
C3 C2 H2 120.4
C4 C3 C2 118.92(13)
C4 C3 H3 120.5
C2 C3 H3 120.5
C5 C4 C3 118.93(13)
C5 C4 H4 120.5
C3 C4 H4 120.5
N1 C5 C4 122.49(12)
N1 C5 H5 118.8
C4 C5 H5 118.8
N2 C6 C1 111.19(9)
N2 C6 H6A 109.4
C1 C6 H6A 109.4
N2 C6 H6B 109.4
C1 C6 H6B 109.4
H6A C6 H6B 108.0
N2 C7 C8 113.88(10)
N2 C7 H7A 108.8
C8 C7 H7A 108.8
N2 C7 H7B 108.8
C8 C7 H7B 108.8
H7A C7 H7B 107.7
N3 C8 C9 121.88(12)
N3 C8 C7 118.00(11)
C9 C8 C7 119.91(12)
C10 C9 C8 118.57(13)
C10 C9 H9 120.7
C8 C9 H9 120.7
C9 C10 C11 119.81(13)
C9 C10 H10 120.1
C11 C10 H10 120.1
C12 C11 C10 118.08(14)
C12 C11 H11 121.0
C10 C11 H11 121.0
N3 C12 C11 122.71(14)
N3 C12 H12 118.6
C11 C12 H12 118.6
N2 C13 C14 112.78(9)
N2 C13 H13A 109.0
C14 C13 H13A 109.0
N2 C13 H13B 109.0
C14 C13 H13B 109.0
H13A C13 H13B 107.8
C27 C14 C15 119.87(11)
C27 C14 C13 118.81(11)
C15 C14 C13 121.31(11)
C14 C15 C16 123.42(12)
C14 C15 C20 119.54(12)
C16 C15 C20 117.03(12)
C17 C16 C15 121.28(14)
C17 C16 H16 119.4
C15 C16 H16 119.4
C16 C17 C18 121.02(16)
C16 C17 H17 119.5
C18 C17 H17 119.5
C19 C18 C17 119.99(15)
C19 C18 H18 120.0
C17 C18 H18 120.0
C18 C19 C20 121.10(14)
C18 C19 H19 119.5
C20 C19 H19 119.5
C21 C20 C19 120.61(13)
C21 C20 C15 119.85(12)
C19 C20 C15 119.54(13)
C20 C21 C22 121.02(12)
C20 C21 H21 119.5
C22 C21 H21 119.5
C21 C22 C23 120.50(13)
C21 C22 C27 119.82(12)
C23 C22 C27 119.68(13)
C24 C23 C22 121.05(14)
C24 C23 H23 119.5
C22 C23 H23 119.5
C23 C24 C25 119.93(14)
C23 C24 H24 120.0
C25 C24 H24 120.0
C26 C25 C24 120.81(14)
C26 C25 H25 119.6
C24 C25 H25 119.6
C25 C26 C27 121.38(13)
C25 C26 H26 119.3
C27 C26 H26 119.3
C14 C27 C26 123.10(11)
C14 C27 C22 119.74(12)
C26 C27 C22 117.14(11)

loop_
_geom_bond_atom_site_label_1
_geom_bond_atom_site_label_2
_geom_bond_distance
Cd1 N3 2.3105(12)
Cd1 O2 2.3537(13)
Cd1 N1 2.3746(11)
Cd1 O5 2.4211(12)
Cd1 N2 2.4566(12)
Cd1 O1 2.5332(12)
Cd1 O4 2.5573(14)
O1 N4 1.2618(16)
O2 N4 1.2754(15)
O3 N4 1.2282(16)
O4 N5 1.2517(17)
O5 N5 1.2728(16)
O6 N5 1.2346(16)
N1 C5 1.3489(16)
N1 C1 1.3493(16)
N2 C7 1.4777(16)
N2 C6 1.4841(15)
N2 C13 1.4965(15)
N3 C8 1.3376(17)
N3 C12 1.3452(17)
C1 C2 1.3894(17)
C1 C6 1.5089(18)
C2 C3 1.389(2)
C2 H2 0.9500
C3 C4 1.385(2)
C3 H3 0.9500
C4 C5 1.3854(18)
C4 H4 0.9500
C5 H5 0.9500
C6 H6A 0.9900
C6 H6B 0.9900
C7 C8 1.5127(18)
C7 H7A 0.9900
C7 H7B 0.9900
C8 C9 1.3979(18)
C9 C10 1.382(2)
C9 H9 0.9500
C10 C11 1.387(2)
C10 H10 0.9500
C11 C12 1.385(2)
C11 H11 0.9500
C12 H12 0.9500
C13 C14 1.5134(17)
C13 H13A 0.9900
C13 H13B 0.9900
C14 C27 1.4133(17)
C14 C15 1.4150(18)
C15 C16 1.4339(19)
C15 C20 1.4432(18)
C16 C17 1.365(2)
C16 H16 0.9500
C17 C18 1.422(3)
C17 H17 0.9500
C18 C19 1.351(3)
C18 H18 0.9500
C19 C20 1.431(2)
C19 H19 0.9500
C20 C21 1.395(2)
C21 C22 1.396(2)
C21 H21 0.9500
C22 C23 1.428(2)
C22 C27 1.4399(18)
C23 C24 1.359(2)
C23 H23 0.9500
C24 C25 1.420(2)
C24 H24 0.9500
C25 C26 1.3700(19)
C25 H25 0.9500
C26 C27 1.4318(18)
C26 H26 0.9500

loop_
_geom_torsion_atom_site_label_1
_geom_torsion_atom_site_label_2
_geom_torsion_atom_site_label_3
_geom_torsion_atom_site_label_4
_geom_torsion
Cd1 O1 N4 O3 167.87(12)
Cd1 O1 N4 O2 -11.69(11)
Cd1 O2 N4 O3 -166.82(11)
Cd1 O2 N4 O1 12.74(12)
Cd1 O4 N5 O6 176.65(11)
Cd1 O4 N5 O5 -4.24(12)
Cd1 O5 N5 O6 -176.36(10)
Cd1 O5 N5 O4 4.52(12)
C5 N1 C1 C2 -0.35(18)
Cd1 N1 C1 C2 -176.39(10)
C5 N1 C1 C6 -177.64(10)
Cd1 N1 C1 C6 6.32(13)
N1 C1 C2 C3 -0.6(2)
C6 C1 C2 C3 176.54(12)
C1 C2 C3 C4 0.9(2)
C2 C3 C4 C5 -0.2(2)
C1 N1 C5 C4 1.05(19)
Cd1 N1 C5 C4 176.64(10)
C3 C4 C5 N1 -0.8(2)
C7 N2 C6 C1 162.03(10)
C13 N2 C6 C1 -75.81(12)
Cd1 N2 C6 C1 50.51(10)
N1 C1 C6 N2 -41.08(14)
C2 C1 C6 N2 141.62(12)
C6 N2 C7 C8 -151.25(10)
C13 N2 C7 C8 88.11(12)
Cd1 N2 C7 C8 -40.37(11)
C12 N3 C8 C9 -1.19(19)
Cd1 N3 C8 C9 -178.30(9)
C12 N3 C8 C7 173.54(12)
Cd1 N3 C8 C7 -3.56(14)
N2 C7 C8 N3 32.54(16)
N2 C7 C8 C9 -152.62(11)
N3 C8 C9 C10 2.42(19)
C7 C8 C9 C10 -172.22(12)
C8 C9 C10 C11 -1.7(2)
C9 C10 C11 C12 -0.2(2)
C8 N3 C12 C11 -0.8(2)
Cd1 N3 C12 C11 176.05(12)
C10 C11 C12 N3 1.5(2)
C7 N2 C13 C14 -65.31(13)
C6 N2 C13 C14 173.10(10)
Cd1 N2 C13 C14 55.58(12)
N2 C13 C14 C27 -79.13(13)
N2 C13 C14 C15 99.45(13)
C27 C14 C15 C16 -176.05(12)
C13 C14 C15 C16 5.38(19)
C27 C14 C15 C20 4.36(18)
C13 C14 C15 C20 -174.21(11)
C14 C15 C16 C17 -177.29(15)
C20 C15 C16 C17 2.3(2)
C15 C16 C17 C18 -1.1(3)
C16 C17 C18 C19 -0.8(3)
C17 C18 C19 C20 1.3(3)
C18 C19 C20 C21 179.83(16)
C18 C19 C20 C15 0.0(2)
C14 C15 C20 C21 -2.00(19)
C16 C15 C20 C21 178.39(13)
C14 C15 C20 C19 177.86(12)
C16 C15 C20 C19 -1.75(19)
C19 C20 C21 C22 178.57(13)
C15 C20 C21 C22 -1.6(2)
C20 C21 C22 C23 -176.29(13)
C20 C21 C22 C27 2.7(2)
C21 C22 C23 C24 179.19(14)
C27 C22 C23 C24 0.2(2)
C22 C23 C24 C25 -0.5(2)
C23 C24 C25 C26 0.7(2)
C24 C25 C26 C27 -0.4(2)
C15 C14 C27 C26 175.33(11)
C13 C14 C27 C26 -6.06(17)
C15 C14 C27 C22 -3.23(17)
C13 C14 C27 C22 175.38(10)
C25 C26 C27 C14 -178.53(12)
C25 C26 C27 C22 0.07(19)
C21 C22 C27 C14 -0.31(18)
C23 C22 C27 C14 178.71(12)
C21 C22 C27 C26 -178.95(12)
C23 C22 C27 C26 0.07(18)
